data_7223375
loop_
_publ_author_name
'Kodama, Koichi'
'Morita, Yuya'
'Sekine, Eriko'
'Hirose, Takuji'

_publ_section_title
;
 A systematic study on ternary inclusion crystals consisting of dianilines
 and three positional isomers of ditoluoyl-l-tartaric acid
;
_journal_issue 1
_journal_name_full CrystEngComm
_journal_page_first 123
_journal_paper_doi 10.1039/C5CE01769F
_journal_volume 18
_journal_year 2016
_chemical_absolute_configuration syn
_chemical_formula_moiety 'C20 H16 O8 2-, C12 H14 N2 O 2+, 2(C5 H12 O)'
_chemical_formula_sum 'C42 H54 N2 O11'
_chemical_formula_weight 762.87
_chemical_name_systematic
;
 ?
;
_space_group_crystal_system orthorhombic
_space_group_IT_number 19
_space_group_name_Hall 'P 2ac 2ab'
_space_group_name_H-M_alt 'P 21 21 21'
_symmetry_space_group_name_Hall 'P 2ac 2ab'
_symmetry_space_group_name_H-M 'P 21 21 21'
_atom_sites_solution_hydrogens mixed
_audit_creation_method SHELXL-2013
_audit_update_record
;
2015-11-01 deposited with the CCDC.
2015-11-18 downloaded from the CCDC.
;
_cell_angle_alpha 90
_cell_angle_beta 90
_cell_angle_gamma 90
_cell_formula_units_Z 4
_cell_length_a 7.7836(8)
_cell_length_b 22.234(2)
_cell_length_c 24.890(3)
_cell_measurement_temperature 150(2)
_cell_volume 4307.5(8)
_computing_structure_refinement 'SHELXL-2013 (Sheldrick, 2013)'
_diffrn_ambient_temperature 150(2)
_diffrn_measured_fraction_theta_full 0.974
_diffrn_measured_fraction_theta_max 0.999
_diffrn_measurement_device_type 'Bruker SMART APEX'
_diffrn_measurement_method '\w scans'
_diffrn_radiation_type MoK\a
_diffrn_radiation_wavelength 0.71073
_diffrn_reflns_av_R_equivalents 0.1016
_diffrn_reflns_av_unetI/netI 0.0832
_diffrn_reflns_laue_measured_fraction_full 0.974
_diffrn_reflns_laue_measured_fraction_max 0.999
_diffrn_reflns_limit_h_max 9
_diffrn_reflns_limit_h_min -9
_diffrn_reflns_limit_k_max 26
_diffrn_reflns_limit_k_min -25
_diffrn_reflns_limit_l_max 21
_diffrn_reflns_limit_l_min -29
_diffrn_reflns_number 20564
_diffrn_reflns_point_group_measured_fraction_full 0.969
_diffrn_reflns_point_group_measured_fraction_max 0.996
_diffrn_reflns_theta_full 25.242
_diffrn_reflns_theta_max 24.998
_diffrn_reflns_theta_min 1.228
_exptl_absorpt_coefficient_mu 0.085
_exptl_absorpt_correction_T_max 0.998
_exptl_absorpt_correction_T_min 0.979
_exptl_absorpt_correction_type multi-scan
_exptl_absorpt_process_details 'SADABS v2008/1 (Bruker, 2008)'
_exptl_crystal_colour colorless
_exptl_crystal_density_diffrn 1.176
_exptl_crystal_description needle
_exptl_crystal_F_000 1632
_exptl_crystal_size_max 0.250
_exptl_crystal_size_mid 0.050
_exptl_crystal_size_min 0.020
_refine_diff_density_max 0.689
_refine_diff_density_min -0.332
_refine_diff_density_rms 0.096
_refine_ls_abs_structure_details
;
 Flack x determined using 1975 quotients [(I+)-(I-)]/[(I+)+(I-)]
 (Parsons and Flack (2004), Acta Cryst. A60, s61).
;
_refine_ls_abs_structure_Flack -0.8(7)
_refine_ls_extinction_method none
_refine_ls_goodness_of_fit_ref 1.028
_refine_ls_hydrogen_treatment mixed
_refine_ls_matrix_type full
_refine_ls_number_parameters 523
_refine_ls_number_reflns 7561
_refine_ls_number_restraints 0
_refine_ls_restrained_S_all 1.028
_refine_ls_R_factor_all 0.0954
_refine_ls_R_factor_gt 0.0719
_refine_ls_shift/su_max 0.001
_refine_ls_shift/su_mean 0.000
_refine_ls_structure_factor_coef Fsqd
_refine_ls_weighting_details 'w=1/[\s^2^(Fo^2^)+(0.1325P)^2^] where P=(Fo^2^+2Fc^2^)/3'
_refine_ls_weighting_scheme calc
_refine_ls_wR_factor_gt 0.1966
_refine_ls_wR_factor_ref 0.2087
_reflns_Friedel_coverage 0.763
_reflns_friedel_fraction_full 0.964
_reflns_friedel_fraction_max 0.991
_reflns_number_gt 5498
_reflns_number_total 7561
_reflns_threshold_expression 'I > 2\s(I)'
_cod_data_source_file c5ce01769f2.cif
_cod_data_source_block D2
_cod_depositor_comments 'Adding full bibliography for 7223369--7223375.cif.'
_cod_database_code 7223375
_shelx_space_group_comment
;
The symmetry employed for this shelxl refinement is uniquely defined
by the following loop, which should always be used as a source of
symmetry information in preference to the above space-group names.
They are only intended as comments.
;
_shelx_estimated_absorpt_t_min 0.979
_shelx_estimated_absorpt_t_max 0.998
_shelxl_version_number 2013-4

loop_
_space_group_symop_operation_xyz
'x, y, z'
'-x+1/2, -y, z+1/2'
'x+1/2, -y+1/2, -z'
'-x, y+1/2, -z+1/2'

loop_
_atom_site_label
_atom_site_type_symbol
_atom_site_fract_x
_atom_site_fract_y
_atom_site_fract_z
_atom_site_U_iso_or_equiv
_atom_site_adp_type
_atom_site_occupancy
_atom_site_site_symmetry_order
_atom_site_calc_flag
_atom_site_refinement_flags_posn
_atom_site_refinement_flags_adp
_atom_site_refinement_flags_occupancy
_atom_site_disorder_assembly
_atom_site_disorder_group
O1 O -0.3281(5) 0.74607(15) 0.26064(15) 0.0390(9) Uani 1 1 d . . . . .
O2 O 0.0359(5) 0.82600(13) 0.27627(14) 0.0356(8) Uani 1 1 d . . . . .
O3 O -0.0037(5) 0.91642(15) 0.23817(16) 0.0484(10) Uani 1 1 d . . . . .
O4 O 0.1097(4) 0.70011(15) 0.25017(14) 0.0353(8) Uani 1 1 d . . . . .
O5 O -0.0498(5) 0.61735(16) 0.23634(17) 0.0474(10) Uani 1 1 d . . . . .
O6 O -0.1448(5) 0.71612(17) 0.32409(15) 0.0427(10) Uani 1 1 d . . . . .
O7 O 0.6137(6) 1.01046(17) 0.41181(16) 0.0494(11) Uani 1 1 d . . . . .
O8 O 0.1726(6) 0.73043(17) 0.37474(16) 0.0462(10) Uani 1 1 d . . . . .
H1 H 0.059(8) 0.718(3) 0.355(2) 0.046(16) Uiso 1 1 d . . . . .
O9 O 0.1399(7) 0.79078(19) 0.13959(19) 0.0645(13) Uani 1 1 d . . . . .
N1 N 0.4044(7) 0.7973(2) 0.3126(2) 0.0411(11) Uani 1 1 d . . . . .
H2 H 0.505(9) 0.771(3) 0.305(2) 0.052(17) Uiso 1 1 d . . . . .
H3 H 0.331(9) 0.769(3) 0.328(3) 0.060(19) Uiso 1 1 d . . . . .
H4 H 0.323(9) 0.803(3) 0.283(3) 0.060(19) Uiso 1 1 d . . . . .
O10 O 0.3073(6) 0.81693(19) 0.20845(19) 0.0577(12) Uani 1 1 d . . . . .
C1 C 0.0842(7) 0.6396(2) 0.2508(2) 0.0353(12) Uani 1 1 d . . . . .
C2 C -0.0422(7) 0.7333(2) 0.2344(2) 0.0348(12) Uani 1 1 d . . . . .
H5 H -0.0884 0.7159 0.2003 0.042 Uiso 1 1 calc R U . . .
C3 C 0.0161(7) 0.8868(2) 0.2777(2) 0.0353(12) Uani 1 1 d . . . . .
C4 C 0.2095(7) 0.5448(2) 0.2834(2) 0.0366(12) Uani 1 1 d . . . . .
H6 H 0.0993 0.5268 0.2801 0.044 Uiso 1 1 calc R U . . .
C5 C 0.4582(7) 0.8537(2) 0.3380(2) 0.0386(13) Uani 1 1 d . . . . .
N2 N 0.4474(7) 1.24235(19) 0.3417(2) 0.0471(13) Uani 1 1 d . . . . .
H7 H 0.3990 1.2414 0.3031 0.059(18) Uiso 1 1 calc R . . . .
H8 H 0.5552 1.2694 0.3428 0.10(3) Uiso 1 1 calc R . . . .
H9 H 0.3554 1.2593 0.3675 0.059(19) Uiso 1 1 calc R . . . .
C6 C 0.1675(8) 0.8037(2) 0.1882(3) 0.0453(15) Uani 1 1 d . . . . .
C7 C 0.2330(7) 0.6055(2) 0.2706(2) 0.0329(12) Uani 1 1 d . . . . .
C8 C 0.4942(8) 1.1807(2) 0.3585(2) 0.0416(13) Uani 1 1 d . . . . .
C9 C 0.0095(7) 0.7989(2) 0.2245(2) 0.0344(12) Uani 1 1 d . . . . .
H10 H -0.0884 0.8199 0.2065 0.041 Uiso 1 1 calc R U . . .
C10 C 0.5713(7) 1.0664(2) 0.3910(2) 0.0400(13) Uani 1 1 d . . . . .
C11 C -0.1819(7) 0.7303(2) 0.2778(2) 0.0350(12) Uani 1 1 d . . . . .
C12 C 0.3485(8) 0.5111(2) 0.3012(2) 0.0435(14) Uani 1 1 d . . . . .
H11 H 0.3310 0.4702 0.3108 0.052 Uiso 1 1 calc R U . . .
C13 C 0.0422(8) 0.9709(2) 0.3428(3) 0.0476(15) Uani 1 1 d . . . . .
H12 H 0.0643 0.9973 0.3136 0.057 Uiso 1 1 calc R U . . .
C14 C 0.5580(7) 0.9590(2) 0.3851(2) 0.0425(14) Uani 1 1 d . . . . .
C15 C 0.0156(7) 0.9095(2) 0.3336(2) 0.0390(13) Uani 1 1 d . . . . .
C16 C 0.5358(8) 0.8972(2) 0.3076(2) 0.0429(13) Uani 1 1 d . . . . .
H13 H 0.5537 0.8910 0.2703 0.051 Uiso 1 1 calc R U . . .
C17 C 0.5329(8) 0.5958(2) 0.2933(3) 0.0499(15) Uani 1 1 d . . . . .
H14 H 0.6433 0.6136 0.2968 0.060 Uiso 1 1 calc R U . . .
C18 C -0.0175(8) 0.8719(2) 0.3768(2) 0.0476(15) Uani 1 1 d . . . . .
H15 H -0.0337 0.8301 0.3710 0.057 Uiso 1 1 calc R U . . .
C19 C 0.3856(8) 1.1346(3) 0.3449(2) 0.0478(15) Uani 1 1 d . . . . .
H16 H 0.2848 1.1422 0.3245 0.057 Uiso 1 1 calc R U . . .
C20 C 0.4784(9) 0.9162(3) 0.4159(2) 0.0506(15) Uani 1 1 d . . . . .
H17 H 0.4586 0.9230 0.4531 0.061 Uiso 1 1 calc R U . . .
C21 C 0.5098(8) 0.5350(2) 0.3053(2) 0.0432(13) Uani 1 1 d . . . . .
C22 C 0.3945(7) 0.6303(2) 0.2764(2) 0.0412(13) Uani 1 1 d . . . . .
H18 H 0.4113 0.6717 0.2686 0.049 Uiso 1 1 calc R U . . .
C23 C 0.6827(8) 1.1129(3) 0.4027(2) 0.0503(15) Uani 1 1 d . . . . .
H19 H 0.7863 1.1056 0.4218 0.060 Uiso 1 1 calc R U . . .
C24 C 0.4269(9) 0.8627(3) 0.3920(2) 0.0505(16) Uani 1 1 d . . . . .
H20 H 0.3708 0.8325 0.4126 0.061 Uiso 1 1 calc R U . . .
C25 C 0.4256(8) 1.0766(3) 0.3615(3) 0.0479(15) Uani 1 1 d . . . . .
H21 H 0.3520 1.0441 0.3525 0.057 Uiso 1 1 calc R U . . .
C26 C -0.0005(9) 0.9558(3) 0.4372(3) 0.0560(16) Uani 1 1 d . . . . .
C27 C 0.5883(8) 0.9504(3) 0.3317(2) 0.0442(14) Uani 1 1 d . . . . .
H22 H 0.6448 0.9805 0.3112 0.053 Uiso 1 1 calc R U . . .
C28 C 0.6405(8) 1.1709(3) 0.3860(2) 0.0474(14) Uani 1 1 d . . . . .
H23 H 0.7150 1.2036 0.3941 0.057 Uiso 1 1 calc R U . . .
C29 C -0.0269(10) 0.8949(3) 0.4277(3) 0.0578(17) Uani 1 1 d . . . . .
H24 H -0.0518 0.8689 0.4570 0.069 Uiso 1 1 calc R U . . .
C30 C 0.0362(8) 0.9925(3) 0.3939(3) 0.0538(16) Uani 1 1 d . . . . .
H25 H 0.0578 1.0340 0.4001 0.065 Uiso 1 1 calc R U . . .
C31 C 0.6631(10) 0.4973(3) 0.3218(4) 0.073(2) Uani 1 1 d . . . . .
H26 H 0.6246 0.4642 0.3448 0.109 Uiso 1 1 calc R U . . .
H27 H 0.7450 0.5224 0.3415 0.109 Uiso 1 1 calc R U . . .
H28 H 0.7187 0.4809 0.2896 0.109 Uiso 1 1 calc R U . . .
C32 C 0.2201(10) 0.6807(3) 0.4088(3) 0.066(2) Uani 1 1 d . . . . .
H29 H 0.2035 0.6427 0.3880 0.079 Uiso 1 1 calc R U . . .
C33 C 0.1091(11) 0.6780(4) 0.4573(3) 0.076(2) Uani 1 1 d . . . . .
H30 H 0.1495 0.6443 0.4801 0.092 Uiso 1 1 calc R U . . .
H31 H 0.1260 0.7156 0.4780 0.092 Uiso 1 1 calc R U . . .
C34 C -0.0775(12) 0.6701(5) 0.4479(3) 0.087(3) Uani 1 1 d . . . . .
H32 H -0.1192 0.7042 0.4259 0.105 Uiso 1 1 calc R U . . .
H33 H -0.1374 0.6719 0.4830 0.105 Uiso 1 1 calc R U . . .
C35 C 0.4125(11) 0.6877(4) 0.4206(3) 0.079(2) Uani 1 1 d . . . . .
H34 H 0.4750 0.6934 0.3868 0.119 Uiso 1 1 calc R U . . .
H35 H 0.4549 0.6515 0.4387 0.119 Uiso 1 1 calc R U . . .
H36 H 0.4305 0.7228 0.4438 0.119 Uiso 1 1 calc R U . . .
C36 C -0.0190(14) 0.9802(4) 0.4938(3) 0.091(3) Uani 1 1 d . . . . .
H37 H 0.0483 1.0173 0.4973 0.137 Uiso 1 1 calc R U . . .
H38 H 0.0230 0.9503 0.5196 0.137 Uiso 1 1 calc R U . . .
H39 H -0.1402 0.9889 0.5011 0.137 Uiso 1 1 calc R U . . .
C37 C -0.1263(16) 0.6127(5) 0.4205(4) 0.108(3) Uani 1 1 d . . . . .
H40 H -0.0552 0.6073 0.3883 0.162 Uiso 1 1 calc R U . . .
H41 H -0.2476 0.6143 0.4101 0.162 Uiso 1 1 calc R U . . .
H42 H -0.1078 0.5788 0.4450 0.162 Uiso 1 1 calc R U . . .
C38 C -0.169(5) 0.7786(17) 0.0382(15) 0.183(13) Uiso 0.5 1 d . . P A 2
O11 O -0.1850(10) 0.7938(4) 0.1027(2) 0.126(3) Uani 1 1 d . . . . .
C39 C -0.157(5) 0.8678(17) 0.0385(15) 0.085(10) Uiso 0.25 1 d . . P A 1
C40 C 0.126(6) 0.9094(18) 0.0452(17) 0.199(15) Uiso 0.5 1 d . . P . .
C41 C -0.399(3) 0.8842(9) 0.0952(8) 0.094(5) Uiso 0.5 1 d . . P . .
C42 C -0.021(6) 0.8650(19) 0.0387(17) 0.101(12) Uiso 0.25 1 d . . P A 1
C43 C 0.047(6) 0.6679(19) -0.0194(17) 0.203(15) Uiso 0.5 1 d . . P B 2
C44 C -0.048(4) 0.9529(13) 0.0597(11) 0.058(7) Uiso 0.25 1 d . . P A 2
C45 C -0.204(3) 0.8713(11) 0.0931(10) 0.116(7) Uiso 0.5 1 d . . P A .
C46 C -0.112(4) 0.6796(14) -0.0612(12) 0.150(10) Uiso 0.5 1 d . . P B 2
C47 C 0.136(6) 0.740(2) -0.005(2) 0.232(18) Uiso 0.5 1 d . . P B 2
C48 C -0.100(5) 0.9070(16) 0.0769(13) 0.075(9) Uiso 0.25 1 d . . P A 2
C49 C -0.107(3) 0.6803(9) 0.0334(8) 0.092(5) Uiso 0.5 1 d . . P . .

loop_
_atom_site_aniso_label
_atom_site_aniso_U_11
_atom_site_aniso_U_22
_atom_site_aniso_U_33
_atom_site_aniso_U_23
_atom_site_aniso_U_13
_atom_site_aniso_U_12
O1 0.040(2) 0.0301(18) 0.047(2) -0.0020(16) 0.0026(18) -0.0006(17)
O2 0.046(2) 0.0195(16) 0.042(2) 0.0030(15) 0.0020(17) 0.0032(15)
O3 0.067(3) 0.0263(17) 0.052(3) 0.0074(18) -0.006(2) 0.0033(19)
O4 0.042(2) 0.0208(16) 0.043(2) 0.0018(15) 0.0036(17) 0.0030(15)
O5 0.048(2) 0.0276(18) 0.066(3) -0.0010(18) -0.012(2) -0.0001(18)
O6 0.049(2) 0.041(2) 0.039(2) 0.0099(18) 0.0032(17) -0.0023(18)
O7 0.061(3) 0.040(2) 0.048(2) 0.0034(19) -0.017(2) 0.0010(19)
O8 0.052(2) 0.037(2) 0.049(2) 0.0127(18) -0.002(2) -0.0048(19)
O9 0.096(4) 0.043(2) 0.055(3) -0.005(2) 0.032(3) -0.002(2)
N1 0.038(3) 0.030(2) 0.056(3) 0.008(2) 0.004(3) 0.001(2)
O10 0.042(3) 0.055(3) 0.076(3) 0.032(2) 0.012(2) 0.005(2)
C1 0.044(3) 0.019(2) 0.042(3) -0.001(2) 0.000(3) -0.001(2)
C2 0.042(3) 0.020(2) 0.042(3) 0.000(2) 0.001(2) 0.004(2)
C3 0.035(3) 0.021(2) 0.050(3) 0.006(2) 0.007(3) 0.000(2)
C4 0.042(3) 0.024(3) 0.044(3) -0.001(2) -0.004(3) -0.005(2)
C5 0.030(3) 0.034(3) 0.052(3) 0.005(2) 0.005(2) 0.006(2)
N2 0.065(3) 0.028(2) 0.049(3) 0.003(2) -0.001(3) -0.009(2)
C6 0.051(4) 0.023(3) 0.062(4) 0.017(3) 0.017(3) 0.013(3)
C7 0.046(3) 0.019(2) 0.033(3) -0.001(2) 0.007(2) 0.001(2)
C8 0.056(4) 0.032(3) 0.037(3) 0.003(2) 0.001(3) -0.008(3)
C9 0.043(3) 0.022(2) 0.039(3) 0.006(2) 0.004(2) 0.004(2)
C10 0.044(3) 0.041(3) 0.035(3) 0.006(2) -0.005(2) -0.003(3)
C11 0.038(3) 0.021(2) 0.046(3) -0.003(2) 0.001(3) -0.004(2)
C12 0.060(4) 0.022(3) 0.049(3) 0.003(2) -0.001(3) 0.002(3)
C13 0.046(3) 0.031(3) 0.066(4) -0.003(3) -0.001(3) -0.001(3)
C14 0.043(3) 0.038(3) 0.047(3) 0.007(3) -0.003(3) 0.007(3)
C15 0.032(3) 0.030(3) 0.054(3) -0.006(2) -0.001(3) 0.001(2)
C16 0.045(3) 0.040(3) 0.043(3) 0.008(3) 0.009(3) -0.001(3)
C17 0.043(3) 0.034(3) 0.072(4) -0.001(3) 0.004(3) -0.004(3)
C18 0.050(4) 0.032(3) 0.061(4) 0.000(3) 0.012(3) -0.001(3)
C19 0.051(4) 0.036(3) 0.057(4) 0.005(3) -0.014(3) -0.003(3)
C20 0.072(4) 0.039(3) 0.041(3) 0.012(3) 0.004(3) 0.006(3)
C21 0.047(3) 0.033(3) 0.049(3) -0.002(2) -0.008(3) 0.004(3)
C22 0.044(3) 0.023(3) 0.056(3) 0.005(2) 0.009(3) -0.002(2)
C23 0.053(4) 0.048(3) 0.049(4) -0.009(3) -0.021(3) -0.001(3)
C24 0.068(4) 0.039(3) 0.045(4) 0.014(3) 0.017(3) 0.003(3)
C25 0.051(3) 0.035(3) 0.058(4) 0.012(3) -0.010(3) -0.010(3)
C26 0.053(4) 0.058(4) 0.058(4) -0.016(3) 0.004(3) 0.010(3)
C27 0.048(3) 0.038(3) 0.047(3) 0.006(3) 0.000(3) -0.007(3)
C28 0.051(4) 0.040(3) 0.052(4) -0.001(3) -0.004(3) -0.006(3)
C29 0.073(5) 0.049(4) 0.051(4) -0.003(3) 0.010(3) 0.010(3)
C30 0.050(4) 0.038(3) 0.073(5) -0.015(3) -0.003(3) 0.003(3)
C31 0.062(4) 0.053(4) 0.103(6) 0.007(4) -0.016(4) 0.012(4)
C32 0.084(5) 0.052(4) 0.062(4) 0.019(3) -0.002(4) -0.002(4)
C33 0.092(6) 0.086(6) 0.051(4) 0.009(4) 0.005(4) -0.003(5)
C34 0.087(6) 0.117(8) 0.057(5) 0.028(5) 0.005(4) -0.015(6)
C35 0.085(6) 0.076(5) 0.077(5) 0.016(4) -0.015(4) 0.006(5)
C36 0.124(8) 0.081(5) 0.069(5) -0.040(4) -0.003(5) 0.032(5)
C37 0.136(9) 0.097(7) 0.092(7) 0.021(6) -0.020(6) -0.024(7)
O11 0.111(5) 0.196(8) 0.071(4) 0.060(5) 0.021(4) -0.022(5)

loop_
_atom_type_symbol
_atom_type_description
_atom_type_scat_dispersion_real
_atom_type_scat_dispersion_imag
_atom_type_scat_source
C C 0.0033 0.0016 'International Tables Vol C Tables 4.2.6.8 and 6.1.1.4'
H H 0.0000 0.0000 'International Tables Vol C Tables 4.2.6.8 and 6.1.1.4'
N N 0.0061 0.0033 'International Tables Vol C Tables 4.2.6.8 and 6.1.1.4'
O O 0.0106 0.0060 'International Tables Vol C Tables 4.2.6.8 and 6.1.1.4'

loop_
_geom_angle_atom_site_label_1
_geom_angle_atom_site_label_2
_geom_angle_atom_site_label_3
_geom_angle
_geom_angle_site_symmetry_1
_geom_angle_site_symmetry_3
C3 O2 C9 115.1(4) . .
C1 O4 C2 112.8(4) . .
C10 O7 C14 119.0(4) . .
O5 C1 O4 121.8(5) . .
O5 C1 C7 124.7(4) . .
O4 C1 C7 113.5(5) . .
O4 C2 C9 108.3(4) . .
O4 C2 C11 111.4(4) . .
C9 C2 C11 109.9(4) . .
O3 C3 O2 122.7(5) . .
O3 C3 C15 125.9(5) . .
O2 C3 C15 111.3(4) . .
C12 C4 C7 119.4(5) . .
C16 C5 C24 121.0(5) . .
C16 C5 N1 119.5(5) . .
C24 C5 N1 119.5(5) . .
O10 C6 O9 126.5(6) . .
O10 C6 C9 118.9(6) . .
O9 C6 C9 114.4(6) . .
C22 C7 C4 118.7(5) . .
C22 C7 C1 123.2(4) . .
C4 C7 C1 118.1(5) . .
C28 C8 C19 121.9(5) . .
C28 C8 N2 120.0(5) . .
C19 C8 N2 118.1(5) . .
O2 C9 C6 112.7(5) . .
O2 C9 C2 107.0(4) . .
C6 C9 C2 111.9(4) . .
C25 C10 C23 120.6(5) . .
C25 C10 O7 123.1(5) . .
C23 C10 O7 116.3(5) . .
O6 C11 O1 126.8(5) . .
O6 C11 C2 120.4(5) . .
O1 C11 C2 112.8(5) . .
C21 C12 C4 122.1(5) . .
C30 C13 C15 119.4(6) . .
C27 C14 C20 121.7(6) . .
C27 C14 O7 121.8(5) . .
C20 C14 O7 116.4(5) . .
C18 C15 C13 119.3(5) . .
C18 C15 C3 121.6(5) . .
C13 C15 C3 119.0(5) . .
C5 C16 C27 119.5(5) . .
C22 C17 C21 120.0(6) . .
C29 C18 C15 120.2(5) . .
C8 C19 C25 118.8(6) . .
C14 C20 C24 119.1(6) . .
C12 C21 C17 118.6(5) . .
C12 C21 C31 122.0(5) . .
C17 C21 C31 119.5(6) . .
C7 C22 C17 121.2(5) . .
C10 C23 C28 118.8(5) . .
C5 C24 C20 119.2(5) . .
C10 C25 C19 119.9(6) . .
C30 C26 C29 118.3(6) . .
C30 C26 C36 122.1(6) . .
C29 C26 C36 119.5(7) . .
C14 C27 C16 119.4(5) . .
C8 C28 C23 119.9(6) . .
C18 C29 C26 120.9(6) . .
C13 C30 C26 121.8(6) . .
O8 C32 C33 111.1(6) . .
O8 C32 C35 106.6(6) . .
C33 C32 C35 114.6(7) . .
C34 C33 C32 116.5(7) . .
C33 C34 C37 114.9(9) . .
O11 C38 C47 116(3) . 3_465
C38 O11 C45 94.4(16) . .
C42 C39 C45 105(4) . .
C44 C40 C48 37.2(16) . .
C39 C42 C40 136(5) . .
C39 C42 C45 44(3) . .
C40 C42 C45 115(3) . .
C46 C43 C47 106(3) . .
C46 C43 C49 86(2) . .
C47 C43 C49 88(3) . .
C48 C44 C40 82(3) . .
C48 C45 C41 123(3) . .
C39 C45 C41 107(3) . .
C48 C45 O11 130(2) . .
C39 C45 O11 93(2) . .
C41 C45 O11 105.1(17) . .
C39 C45 C42 31.3(19) . .
C41 C45 C42 138(2) . .
O11 C45 C42 87.9(17) . .
C38 C47 C43 91(3) 3_565 .
C44 C48 C45 158(4) . .
C44 C48 C40 61(2) . .
C45 C48 C40 140(3) . .

loop_
_geom_bond_atom_site_label_1
_geom_bond_atom_site_label_2
_geom_bond_distance
_geom_bond_site_symmetry_2
O1 C11 1.265(7) .
O2 C3 1.362(6) .
O2 C9 1.437(6) .
O3 C3 1.194(6) .
O4 C1 1.360(6) .
O4 C2 1.448(6) .
O5 C1 1.209(7) .
O6 C11 1.229(6) .
O7 C10 1.387(6) .
O7 C14 1.392(7) .
O8 C32 1.441(7) .
O9 C6 1.262(8) .
N1 C5 1.467(7) .
O10 C6 1.235(8) .
C1 C7 1.470(8) .
C2 C9 1.532(7) .
C2 C11 1.535(8) .
C3 C15 1.481(8) .
C4 C12 1.388(8) .
C4 C7 1.399(7) .
C5 C16 1.368(8) .
C5 C24 1.381(8) .
N2 C8 1.480(7) .
C6 C9 1.530(8) .
C7 C22 1.380(8) .
C8 C28 1.346(9) .
C8 C19 1.370(8) .
C10 C25 1.369(8) .
C10 C23 1.382(8) .
C12 C21 1.367(9) .
C13 C30 1.362(9) .
C13 C15 1.398(8) .
C14 C27 1.363(8) .
C14 C20 1.370(8) .
C15 C18 1.385(8) .
C16 C27 1.388(8) .
C17 C22 1.388(8) .
C17 C21 1.396(8) .
C18 C29 1.368(8) .
C19 C25 1.390(8) .
C20 C24 1.389(9) .
C21 C31 1.514(9) .
C23 C28 1.394(8) .
C26 C30 1.381(10) .
C26 C29 1.388(9) .
C26 C36 1.519(9) .
C32 C33 1.487(11) .
C32 C35 1.534(12) .
C33 C34 1.482(13) .
C34 C37 1.498(13) .
C38 O11 1.65(4) .
C38 C47 1.78(6) 3_465
O11 C45 1.75(3) .
C39 C42 1.06(5) .
C39 C45 1.41(4) .
C40 C42 1.52(5) .
C40 C44 1.70(5) .
C40 C48 1.93(6) .
C41 C45 1.55(3) .
C42 C45 1.97(5) .
C43 C46 1.64(5) .
C43 C47 1.78(6) .
C43 C49 1.80(5) .
C44 C48 1.18(4) .
C45 C48 1.20(4) .
C47 C38 1.78(6) 3_565
